data_2016883
loop_
_publ_author_name
'Trilleras, Jorge'
'Quiroga, Jairo'
'Cobo, Justo'
'Low, John N.'
'Glidewell, Christopher'

_publ_section_title
;Four <i>N</i>^7^-alkoxybenzyl-substituted
 4,5,6,7-tetrahydro-1<i>H</i>-pyrazolo[3,4-<i>b</i>]pyridine-5-spiro-1'-cyclohexane-2',6'-diones:
 hydrogen-bonded supramolecular structures in zero, one, two or three
 dimensions
;
_journal_coeditor_code SK3276
_journal_issue 12
_journal_name_full 'Acta Crystallographica Section C'
_journal_page_first o665
_journal_page_last o670
_journal_paper_doi 10.1107/S0108270108038778
_journal_volume 64
_journal_year 2008
_chemical_formula_iupac 'C33 H41 N3 O5, 0.67C2 H6 O'
_chemical_formula_moiety 'C33 H41 N3 O5, 0.67(C2 H6 O)'
_chemical_formula_sum 'C34.34 H45.02 N3 O5.67'
_chemical_formula_weight 590.55
_chemical_name_systematic
;
3-<i>tert</i>-butyl-4',4'-dimethyl-1-phenyl-7-(3,4,5-trimethoxybenzyl)-
4,5,6,7-tetrahydro-1<i>H</i>-pyrazolo[3,4-<i>b</i>]pyridine-5-spiro-1'-
cyclohexane-2',6'-dione ethanol 0.67-solvate
;
_space_group_IT_number 61
_symmetry_cell_setting orthorhombic
_symmetry_space_group_name_Hall '-P 2ac 2ab'
_symmetry_space_group_name_H-M 'P b c a'
_atom_sites_solution_hydrogens geom
_atom_sites_solution_primary direct
_atom_sites_solution_secondary difmap
_cell_angle_alpha 90.00
_cell_angle_beta 90.00
_cell_angle_gamma 90.00
_cell_formula_units_Z 8
_cell_length_a 13.5770(17)
_cell_length_b 17.476(3)
_cell_length_c 26.670(3)
_cell_measurement_reflns_used 7255
_cell_measurement_temperature 120(2)
_cell_measurement_theta_max 27.51
_cell_measurement_theta_min 2.88
_cell_volume 6328.0(15)
_computing_cell_refinement 'DIRAX/LSQ (Duisenberg <i>et al.</i>,  2000)'
_computing_data_collection 'COLLECT (Hooft, 1999)'
_computing_data_reduction 'EVALCCD (Duisenberg <i>et al.</i>,  2003)'
_computing_molecular_graphics 'PLATON (Spek, 2003)'
_computing_publication_material 'SHELXL97 (Sheldrick, 2008) and PRPKAPPA (Ferguson, 1999)'
_computing_structure_refinement 'OSCAIL (McArdle, 2003) and SHELXL97 (Sheldrick, 2008)'
_computing_structure_solution 'Sir2004 (Burla <i>et al.</i>,  2005)'
_diffrn_ambient_temperature 120(2)
_diffrn_detector_area_resol_mean 9.091
_diffrn_measured_fraction_theta_full 0.997
_diffrn_measured_fraction_theta_max 0.997
_diffrn_measurement_device_type 'Bruker--Nonius KappaCCD'
_diffrn_measurement_method '\f & \w scans'
_diffrn_radiation_monochromator graphite
_diffrn_radiation_source 'Bruker-Nonius FR591 rotating anode'
_diffrn_radiation_type 'Mo K\a'
_diffrn_radiation_wavelength 0.71073
_diffrn_reflns_av_R_equivalents 0.0578
_diffrn_reflns_av_sigmaI/netI 0.0478
_diffrn_reflns_limit_h_max 17
_diffrn_reflns_limit_h_min -17
_diffrn_reflns_limit_k_max 22
_diffrn_reflns_limit_k_min -22
_diffrn_reflns_limit_l_max 33
_diffrn_reflns_limit_l_min -34
_diffrn_reflns_number 53340
_diffrn_reflns_theta_full 27.51
_diffrn_reflns_theta_max 27.51
_diffrn_reflns_theta_min 2.88
_diffrn_standards_decay_% 0
_diffrn_standards_number 0
_exptl_absorpt_coefficient_mu 0.084
_exptl_absorpt_correction_T_max 0.977
_exptl_absorpt_correction_T_min 0.974
_exptl_absorpt_correction_type multi-scan
_exptl_absorpt_process_details '(SADABS; Sheldrick, 2003)'
_exptl_crystal_colour colourless
_exptl_crystal_density_diffrn 1.240
_exptl_crystal_density_method 'not measured'
_exptl_crystal_description block
_exptl_crystal_F_000 2539.4
_exptl_crystal_size_max 0.32
_exptl_crystal_size_mid 0.32
_exptl_crystal_size_min 0.28
_refine_diff_density_max 0.593
_refine_diff_density_min -0.360
_refine_ls_extinction_method none
_refine_ls_goodness_of_fit_ref 1.165
_refine_ls_hydrogen_treatment constr
_refine_ls_matrix_type full
_refine_ls_number_parameters 407
_refine_ls_number_reflns 7255
_refine_ls_number_restraints 0
_refine_ls_restrained_S_all 1.165
_refine_ls_R_factor_all 0.1300
_refine_ls_R_factor_gt 0.0866
_refine_ls_shift/su_max 0.001
_refine_ls_shift/su_mean 0.000
_refine_ls_structure_factor_coef Fsqd
_refine_ls_weighting_details 'w=1/[\s^2^(Fo^2^)+(0.0324P)^2^+20.6148P] where P=(Fo^2^+2Fc^2^)/3'
_refine_ls_weighting_scheme calc
_refine_ls_wR_factor_gt 0.1877
_refine_ls_wR_factor_ref 0.2056
_reflns_number_gt 4959
_reflns_number_total 7255
_reflns_threshold_expression I>2\s(I)
_cod_data_source_file sk3276.cif
_cod_data_source_block IV
_cod_depositor_comments
;
The following automatic conversions were performed:
'_exptl_absorpt_correction_type' value 'Multi-scan' changed to
'multi-scan' according to
'/home/saulius/struct/CIF-dictionaries/cif_core.dic' dictionary named
'cif_core.dic' version 2.4.1 from 2010-06-29.

Automatic conversion script
Id: cif_fix_enum 1527 2010-12-29 10:47:43Z saulius 

The following automatic conversions were performed:

'_exptl_absorpt_correction_type' value 'Multi-scan' changed to
'multi-scan' according to
/home/saulius/struct/CIF-dictionaries/cif_core.dic dictionary named
'cif_core.dic' version 2.4.1 from 2010-06-29.

Automatic conversion script
Id: cif_fix_values 1715 2011-07-08 13:25:40Z adriana 
;
_cod_database_code 2016883
_cod_database_fobs_code 2016883

loop_
_symmetry_equiv_pos_as_xyz
'x, y, z'
'-x+1/2, -y, z+1/2'
'x+1/2, -y+1/2, -z'
'-x, y+1/2, -z+1/2'
'-x, -y, -z'
'x-1/2, y, -z-1/2'
'-x-1/2, y-1/2, z'
'x, -y-1/2, z-1/2'

loop_
_atom_site_type_symbol
_atom_site_label
_atom_site_fract_x
_atom_site_fract_y
_atom_site_fract_z
_atom_site_U_iso_or_equiv
_atom_site_adp_type
_atom_site_calc_flag
_atom_site_refinement_flags
_atom_site_occupancy
O O51 0.2505(2) 0.69729(13) 0.25657(10) 0.0302(6) Uani d . 1
O O55 0.41600(19) 0.49173(15) 0.22916(10) 0.0312(6) Uani d . 1
O O73 0.28600(19) 0.33226(16) 0.44498(9) 0.0320(6) Uani d . 1
O O74 0.0964(2) 0.33718(17) 0.46867(10) 0.0365(7) Uani d . 1
O O75 -0.04206(19) 0.34512(18) 0.39790(10) 0.0374(7) Uani d . 1
N N1 0.1328(2) 0.40095(16) 0.15897(11) 0.0224(6) Uani d . 1
N N2 0.1485(2) 0.42596(17) 0.11103(11) 0.0257(7) Uani d . 1
N N7 0.1632(2) 0.44356(15) 0.24469(10) 0.0193(6) Uani d . 1
C C3 0.1937(3) 0.4931(2) 0.11628(13) 0.0253(8) Uani d . 1
C C3A 0.2098(3) 0.5104(2) 0.16709(13) 0.0228(7) Uani d . 1
C C4 0.2593(3) 0.5759(2) 0.19249(13) 0.0246(8) Uani d . 1
C C5 0.2707(2) 0.56254(18) 0.24859(13) 0.0214(7) Uani d . 1
C C6 0.1793(2) 0.51708(19) 0.26848(13) 0.0209(7) Uani d . 1
C C7A 0.1702(2) 0.45129(19) 0.19283(12) 0.0197(7) Uani d . 1
C C11 0.0818(2) 0.33133(19) 0.16553(13) 0.0213(7) Uani d . 1
C C12 0.0119(3) 0.32487(19) 0.20278(13) 0.0225(7) Uani d . 1
C C13 -0.0392(3) 0.2570(2) 0.20820(14) 0.0262(8) Uani d . 1
C C14 -0.0215(3) 0.1971(2) 0.17613(15) 0.0309(9) Uani d . 1
C C15 0.0481(3) 0.2042(2) 0.13891(14) 0.0284(8) Uani d . 1
C C16 0.1005(3) 0.2710(2) 0.13373(14) 0.0261(8) Uani d . 1
C C31 0.2264(3) 0.5363(2) 0.07028(14) 0.0313(9) Uani d . 1
C C32 0.3375(3) 0.5263(3) 0.06520(15) 0.0390(10) Uani d . 1
C C33 0.1755(4) 0.5050(3) 0.02363(15) 0.0426(11) Uani d . 1
C C34 0.2027(3) 0.6210(2) 0.07521(15) 0.0395(10) Uani d . 1
C C51 0.2724(2) 0.63847(19) 0.27734(13) 0.0230(7) Uani d . 1
C C52 0.2993(3) 0.6354(2) 0.33161(14) 0.0269(8) Uani d . 1
C C53 0.3964(3) 0.5938(2) 0.34064(13) 0.0248(8) Uani d . 1
C C54 0.3917(3) 0.51472(19) 0.31575(13) 0.0238(7) Uani d . 1
C C55 0.3647(2) 0.51939(19) 0.26136(13) 0.0223(7) Uani d . 1
C C71 0.1797(3) 0.36435(18) 0.32065(13) 0.0206(7) Uani d . 1
C C72 0.2499(3) 0.35259(19) 0.35697(12) 0.0219(7) Uani d . 1
C C73 0.2215(3) 0.3419(2) 0.40610(13) 0.0260(8) Uani d . 1
C C74 0.1236(3) 0.3411(2) 0.41890(13) 0.0285(8) Uani d . 1
C C75 0.0529(3) 0.3497(2) 0.38184(14) 0.0283(8) Uani d . 1
C C76 0.0808(3) 0.3628(2) 0.33297(13) 0.0244(8) Uani d . 1
C C77 0.2115(3) 0.37681(18) 0.26748(12) 0.0203(7) Uani d . 1
C C531 0.4813(3) 0.6393(2) 0.31860(16) 0.0320(9) Uani d . 1
C C532 0.4122(3) 0.5815(2) 0.39656(15) 0.0382(10) Uani d . 1
C C731 0.3879(3) 0.3404(3) 0.43396(15) 0.0380(10) Uani d . 1
C C741 0.0871(4) 0.2629(3) 0.48607(18) 0.0560(14) Uani d . 1
C C751 -0.1170(3) 0.3495(3) 0.36077(16) 0.0397(10) Uani d . 1
O O81 0.1041(4) 0.5421(2) 0.38922(17) 0.0512(17) Uani d P 0.670(7)
C C81 0.1075(5) 0.5454(4) 0.4395(3) 0.0453(19) Uani d P 0.670(7)
C C82 0.1311(6) 0.6240(4) 0.4569(3) 0.053(2) Uani d P 0.670(7)
H H4A 0.2202 0.6230 0.1869 0.030 Uiso calc R 1
H H4B 0.3251 0.5838 0.1774 0.030 Uiso calc R 1
H H6A 0.1874 0.5088 0.3050 0.025 Uiso calc R 1
H H6B 0.1197 0.5489 0.2636 0.025 Uiso calc R 1
H H12 -0.0010 0.3667 0.2246 0.027 Uiso calc R 1
H H13 -0.0867 0.2517 0.2341 0.031 Uiso calc R 1
H H14 -0.0574 0.1507 0.1796 0.037 Uiso calc R 1
H H15 0.0600 0.1627 0.1167 0.034 Uiso calc R 1
H H16 0.1493 0.2756 0.1084 0.031 Uiso calc R 1
H H32A 0.3529 0.4721 0.0599 0.059 Uiso calc R 1
H H32B 0.3699 0.5442 0.0959 0.059 Uiso calc R 1
H H32C 0.3613 0.5562 0.0365 0.059 Uiso calc R 1
H H33A 0.1041 0.5116 0.0269 0.064 Uiso calc R 1
H H33B 0.1908 0.4504 0.0200 0.064 Uiso calc R 1
H H33C 0.1988 0.5327 -0.0060 0.064 Uiso calc R 1
H H34A 0.2365 0.6419 0.1047 0.059 Uiso calc R 1
H H34B 0.1315 0.6276 0.0791 0.059 Uiso calc R 1
H H34C 0.2250 0.6480 0.0451 0.059 Uiso calc R 1
H H52A 0.2462 0.6090 0.3503 0.032 Uiso calc R 1
H H52B 0.3043 0.6882 0.3448 0.032 Uiso calc R 1
H H54A 0.4566 0.4894 0.3190 0.029 Uiso calc R 1
H H54B 0.3425 0.4829 0.3335 0.029 Uiso calc R 1
H H72 0.3177 0.3518 0.3483 0.026 Uiso calc R 1
H H76 0.0323 0.3707 0.3078 0.029 Uiso calc R 1
H H77A 0.2838 0.3842 0.2666 0.024 Uiso calc R 1
H H77B 0.1958 0.3306 0.2475 0.024 Uiso calc R 1
H H53A 0.4838 0.6900 0.3343 0.048 Uiso calc R 1
H H53B 0.4717 0.6450 0.2824 0.048 Uiso calc R 1
H H53C 0.5433 0.6122 0.3249 0.048 Uiso calc R 1
H H53D 0.4139 0.6312 0.4136 0.057 Uiso calc R 1
H H53E 0.4747 0.5548 0.4020 0.057 Uiso calc R 1
H H53F 0.3580 0.5507 0.4101 0.057 Uiso calc R 1
H H73A 0.3993 0.3900 0.4178 0.057 Uiso calc R 1
H H73B 0.4086 0.2992 0.4113 0.057 Uiso calc R 1
H H73C 0.4260 0.3375 0.4651 0.057 Uiso calc R 1
H H74A 0.1499 0.2361 0.4821 0.084 Uiso calc R 1
H H74B 0.0360 0.2364 0.4668 0.084 Uiso calc R 1
H H74C 0.0686 0.2638 0.5216 0.084 Uiso calc R 1
H H75A -0.1058 0.3099 0.3354 0.060 Uiso calc R 1
H H75B -0.1153 0.4000 0.3449 0.060 Uiso calc R 1
H H75C -0.1814 0.3415 0.3765 0.060 Uiso calc R 1
H H81 0.0903 0.4973 0.3802 0.077 Uiso calc PR 0.670(7)
H H81A 0.1582 0.5094 0.4520 0.054 Uiso calc PR 0.670(7)
H H81B 0.0431 0.5295 0.4535 0.054 Uiso calc PR 0.670(7)
H H82A 0.1002 0.6330 0.4896 0.080 Uiso calc PR 0.670(7)
H H82B 0.1060 0.6613 0.4326 0.080 Uiso calc PR 0.670(7)
H H82C 0.2027 0.6297 0.4600 0.080 Uiso calc PR 0.670(7)

loop_
_atom_site_aniso_label
_atom_site_aniso_U_11
_atom_site_aniso_U_22
_atom_site_aniso_U_33
_atom_site_aniso_U_12
_atom_site_aniso_U_13
_atom_site_aniso_U_23
O51 0.0322(14) 0.0175(12) 0.0410(15) 0.0040(11) -0.0003(12) 0.0028(11)
O55 0.0262(13) 0.0316(14) 0.0359(15) 0.0051(12) 0.0037(11) -0.0082(12)
O73 0.0301(14) 0.0416(16) 0.0242(13) 0.0055(13) -0.0036(11) -0.0016(12)
O74 0.0401(16) 0.0436(17) 0.0258(14) -0.0033(14) 0.0061(12) 0.0020(12)
O75 0.0238(14) 0.0559(19) 0.0326(15) -0.0014(13) 0.0047(11) 0.0107(13)
N1 0.0234(15) 0.0200(14) 0.0239(15) -0.0041(12) 0.0001(12) 0.0033(12)
N2 0.0317(17) 0.0238(15) 0.0217(15) -0.0063(13) 0.0000(13) 0.0057(12)
N7 0.0204(14) 0.0165(13) 0.0210(14) -0.0017(11) -0.0011(11) 0.0012(11)
C3 0.0266(19) 0.0219(17) 0.0274(19) -0.0038(15) -0.0018(15) 0.0031(15)
C3A 0.0218(17) 0.0229(17) 0.0239(18) -0.0033(14) -0.0004(14) 0.0033(14)
C4 0.0260(18) 0.0207(17) 0.0273(18) -0.0063(15) -0.0010(15) 0.0026(14)
C5 0.0209(17) 0.0183(16) 0.0250(17) -0.0023(14) 0.0021(14) 0.0011(14)
C6 0.0209(16) 0.0179(16) 0.0239(17) -0.0033(14) 0.0018(14) -0.0020(13)
C7A 0.0198(16) 0.0184(16) 0.0210(17) -0.0003(14) -0.0011(13) 0.0008(13)
C11 0.0197(16) 0.0201(17) 0.0241(18) -0.0027(14) -0.0044(14) 0.0036(14)
C12 0.0228(17) 0.0181(16) 0.0266(18) -0.0008(14) -0.0024(14) 0.0018(14)
C13 0.0229(18) 0.0248(18) 0.0307(19) -0.0047(15) -0.0016(15) 0.0067(15)
C14 0.032(2) 0.0217(18) 0.039(2) -0.0055(16) -0.0079(17) 0.0049(16)
C15 0.030(2) 0.0197(17) 0.035(2) 0.0014(15) -0.0084(17) -0.0025(15)
C16 0.0229(18) 0.0274(19) 0.0279(19) 0.0005(15) -0.0031(15) -0.0007(15)
C31 0.043(2) 0.0285(19) 0.0220(19) -0.0128(18) -0.0015(17) 0.0086(15)
C32 0.046(3) 0.039(2) 0.031(2) -0.014(2) 0.0077(19) 0.0063(18)
C33 0.060(3) 0.043(2) 0.025(2) -0.019(2) -0.0049(19) 0.0076(18)
C34 0.053(3) 0.034(2) 0.031(2) -0.011(2) -0.0023(19) 0.0159(18)
C51 0.0173(16) 0.0194(17) 0.0322(19) -0.0006(14) 0.0042(14) -0.0023(14)
C52 0.0289(19) 0.0186(17) 0.033(2) -0.0017(15) 0.0028(16) -0.0055(15)
C53 0.0275(19) 0.0202(17) 0.0267(19) -0.0005(15) -0.0021(15) -0.0045(14)
C54 0.0236(18) 0.0178(16) 0.0299(19) -0.0004(14) -0.0010(15) -0.0010(14)
C55 0.0206(17) 0.0150(15) 0.031(2) -0.0010(14) 0.0024(15) -0.0040(14)
C71 0.0234(17) 0.0141(15) 0.0243(17) -0.0023(13) 0.0000(14) -0.0003(13)
C72 0.0224(17) 0.0195(16) 0.0239(17) 0.0009(14) 0.0016(14) -0.0015(14)
C73 0.0281(19) 0.0242(18) 0.0256(19) 0.0022(15) -0.0031(15) 0.0002(15)
C74 0.037(2) 0.030(2) 0.0184(18) 0.0024(17) 0.0058(15) 0.0004(15)
C75 0.0229(18) 0.033(2) 0.029(2) 0.0009(16) 0.0055(15) 0.0046(16)
C76 0.0221(18) 0.0279(18) 0.0231(18) -0.0020(15) -0.0016(14) 0.0045(15)
C77 0.0218(17) 0.0160(15) 0.0232(17) -0.0009(13) 0.0004(14) 0.0018(13)
C531 0.0258(19) 0.0240(19) 0.046(2) -0.0056(16) -0.0030(17) -0.0014(17)
C532 0.047(3) 0.035(2) 0.032(2) 0.001(2) -0.0073(19) -0.0056(18)
C731 0.028(2) 0.053(3) 0.032(2) 0.011(2) -0.0049(17) -0.0032(19)
C741 0.082(4) 0.043(3) 0.042(3) -0.015(3) 0.017(3) 0.000(2)
C751 0.026(2) 0.050(3) 0.043(2) -0.0013(19) 0.0014(18) 0.008(2)
O81 0.091(4) 0.020(2) 0.042(3) -0.010(2) 0.025(3) -0.0026(19)
C81 0.042(4) 0.046(4) 0.048(4) -0.009(3) -0.014(3) 0.020(3)
C82 0.065(5) 0.052(5) 0.044(4) 0.015(4) -0.006(4) 0.002(3)

loop_
_atom_type_symbol
_atom_type_description
_atom_type_scat_dispersion_real
_atom_type_scat_dispersion_imag
_atom_type_scat_source
C C 0.0033 0.0016 'International Tables Vol C Tables 4.2.6.8 and 6.1.1.4'
H H 0.0000 0.0000 'International Tables Vol C Tables 4.2.6.8 and 6.1.1.4'
N N 0.0061 0.0033 'International Tables Vol C Tables 4.2.6.8 and 6.1.1.4'
O O 0.0106 0.0060 'International Tables Vol C Tables 4.2.6.8 and 6.1.1.4'

loop_
_geom_angle_atom_site_label_1
_geom_angle_atom_site_label_2
_geom_angle_atom_site_label_3
_geom_angle
_geom_angle_publ_flag
C73 O73 C731 117.0(3) no
C74 O74 C741 113.2(3) no
C75 O75 C751 117.1(3) no
C7A N1 N2 110.9(3) no
C7A N1 C11 131.2(3) no
N2 N1 C11 117.9(3) no
C3 N2 N1 104.8(3) no
C7A N7 C6 109.8(3) no
C7A N7 C77 117.2(3) no
C6 N7 C77 117.1(3) no
N2 C3 C3A 111.3(3) no
N2 C3 C31 119.5(3) no
C3A C3 C31 129.1(3) no
C7A C3A C3 105.3(3) no
C7A C3A C4 122.4(3) no
C3 C3A C4 132.4(3) no
C3A C4 C5 112.0(3) no
C3A C4 H4A 109.2 no
C5 C4 H4A 109.2 no
C3A C4 H4B 109.2 no
C5 C4 H4B 109.2 no
H4A C4 H4B 107.9 no
C55 C5 C4 112.4(3) no
C55 C5 C51 107.7(3) no
C4 C5 C51 111.1(3) no
C55 C5 C6 109.7(3) no
C4 C5 C6 109.3(3) no
C51 C5 C6 106.4(3) no
N7 C6 C5 114.9(3) no
N7 C6 H6A 108.5 no
C5 C6 H6A 108.5 no
N7 C6 H6B 108.5 no
C5 C6 H6B 108.5 no
H6A C6 H6B 107.5 no
C3A C7A N1 107.8(3) no
C3A C7A N7 127.3(3) no
N1 C7A N7 124.9(3) no
C16 C11 C12 120.6(3) no
C16 C11 N1 119.5(3) no
C12 C11 N1 119.9(3) no
C11 C12 C13 119.4(3) no
C11 C12 H12 120.3 no
C13 C12 H12 120.3 no
C14 C13 C12 120.1(3) no
C14 C13 H13 120.0 no
C12 C13 H13 120.0 no
C13 C14 C15 120.1(3) no
C13 C14 H14 120.0 no
C15 C14 H14 120.0 no
C16 C15 C14 120.3(4) no
C16 C15 H15 119.9 no
C14 C15 H15 119.9 no
C15 C16 C11 119.5(3) no
C15 C16 H16 120.2 no
C11 C16 H16 120.2 no
C3 C31 C34 110.8(3) no
C3 C31 C32 107.9(3) no
C34 C31 C32 109.2(3) no
C3 C31 C33 110.5(3) no
C34 C31 C33 108.9(3) no
C32 C31 C33 109.6(4) no
C31 C32 H32A 109.5 no
C31 C32 H32B 109.5 no
H32A C32 H32B 109.5 no
C31 C32 H32C 109.5 no
H32A C32 H32C 109.5 no
H32B C32 H32C 109.5 no
C31 C33 H33A 109.5 no
C31 C33 H33B 109.5 no
H33A C33 H33B 109.5 no
C31 C33 H33C 109.5 no
H33A C33 H33C 109.5 no
H33B C33 H33C 109.5 no
C31 C34 H34A 109.5 no
C31 C34 H34B 109.5 no
H34A C34 H34B 109.5 no
C31 C34 H34C 109.5 no
H34A C34 H34C 109.5 no
H34B C34 H34C 109.5 no
O51 C51 C52 122.4(3) no
O51 C51 C5 120.3(3) no
C52 C51 C5 117.2(3) no
C51 C52 C53 112.4(3) no
C51 C52 H52A 109.1 no
C53 C52 H52A 109.1 no
C51 C52 H52B 109.1 no
C53 C52 H52B 109.1 no
H52A C52 H52B 107.9 no
C531 C53 C532 110.3(3) no
C531 C53 C52 110.3(3) no
C532 C53 C52 110.1(3) no
C531 C53 C54 109.6(3) no
C532 C53 C54 107.6(3) no
C52 C53 C54 108.9(3) no
C55 C54 C53 112.3(3) no
C55 C54 H54A 109.1 no
C53 C54 H54A 109.1 no
C55 C54 H54B 109.1 no
C53 C54 H54B 109.1 no
H54A C54 H54B 107.9 no
O55 C55 C54 121.7(3) no
O55 C55 C5 121.6(3) no
C54 C55 C5 116.7(3) no
C72 C71 C76 120.2(3) no
C72 C71 C77 119.3(3) no
C76 C71 C77 120.5(3) no
C71 C72 C73 119.7(3) no
C71 C72 H72 120.1 no
C73 C72 H72 120.1 no
O73 C73 C74 115.5(3) no
O73 C73 C72 123.9(3) no
C74 C73 C72 120.6(3) no
C73 C74 O74 120.0(3) no
C73 C74 C75 119.5(3) no
O74 C74 C75 120.4(3) no
O75 C75 C76 124.6(3) no
O75 C75 C74 115.2(3) no
C76 C75 C74 120.2(3) no
C75 C76 C71 119.7(3) no
C75 C76 H76 120.2 no
C71 C76 H76 120.2 no
N7 C77 C71 112.2(3) no
N7 C77 H77A 109.2 no
C71 C77 H77A 109.2 no
N7 C77 H77B 109.2 no
C71 C77 H77B 109.2 no
H77A C77 H77B 107.9 no
C53 C531 H53A 109.5 no
C53 C531 H53B 109.5 no
H53A C531 H53B 109.5 no
C53 C531 H53C 109.5 no
H53A C531 H53C 109.5 no
H53B C531 H53C 109.5 no
C53 C532 H53D 109.5 no
C53 C532 H53E 109.5 no
H53D C532 H53E 109.5 no
C53 C532 H53F 109.5 no
H53D C532 H53F 109.5 no
H53E C532 H53F 109.5 no
O73 C731 H73A 109.5 no
O73 C731 H73B 109.5 no
H73A C731 H73B 109.5 no
O73 C731 H73C 109.5 no
H73A C731 H73C 109.5 no
H73B C731 H73C 109.5 no
O74 C741 H74A 109.5 no
O74 C741 H74B 109.5 no
H74A C741 H74B 109.5 no
O74 C741 H74C 109.5 no
H74A C741 H74C 109.5 no
H74B C741 H74C 109.5 no
O75 C751 H75A 109.5 no
O75 C751 H75B 109.5 no
H75A C751 H75B 109.5 no
O75 C751 H75C 109.5 no
H75A C751 H75C 109.5 no
H75B C751 H75C 109.5 no
C81 O81 H81 109.5 no
O81 C81 C82 111.0(6) no
O81 C81 H81A 109.4 no
C82 C81 H81A 109.4 no
O81 C81 H81B 109.4 no
C82 C81 H81B 109.4 no
H81A C81 H81B 108.0 no
C81 C82 H82A 109.5 no
C81 C82 H82B 109.5 no
H82A C82 H82B 109.5 no
C81 C82 H82C 109.5 no
H82A C82 H82C 109.5 no
H82B C82 H82C 109.5 no

loop_
_geom_bond_atom_site_label_1
_geom_bond_atom_site_label_2
_geom_bond_distance
_geom_bond_publ_flag
O51 C51 1.205(4) no
O55 C55 1.207(4) no
O73 C73 1.368(4) no
O73 C731 1.421(5) no
O74 C74 1.379(4) no
O74 C741 1.384(5) no
O75 C75 1.361(4) no
O75 C751 1.422(5) no
N1 C7A 1.359(4) no
N1 N2 1.368(4) no
N1 C11 1.411(4) no
N2 C3 1.331(4) no
N7 C7A 1.393(4) no
N7 C6 1.449(4) no
N7 C77 1.470(4) no
C3 C3A 1.405(5) no
C3 C31 1.507(5) no
C3A C7A 1.352(5) no
C3A C4 1.490(5) no
C4 C5 1.522(5) no
C4 H4A 0.99 no
C4 H4B 0.99 no
C5 C55 1.521(5) no
C5 C51 1.533(5) no
C5 C6 1.566(5) no
C6 H6A 0.99 no
C6 H6B 0.99 no
C11 C16 1.376(5) no
C11 C12 1.378(5) no
C12 C13 1.383(5) no
C12 H12 0.95 no
C13 C14 1.372(5) no
C13 H13 0.95 no
C14 C15 1.377(6) no
C14 H14 0.95 no
C15 C16 1.375(5) no
C15 H15 0.95 no
C16 H16 0.95 no
C31 C34 1.521(6) no
C31 C32 1.524(6) no
C31 C33 1.525(5) no
C32 H32A 0.98 no
C32 H32B 0.98 no
C32 H32C 0.98 no
C33 H33A 0.98 no
C33 H33B 0.98 no
C33 H33C 0.98 no
C34 H34A 0.98 no
C34 H34B 0.98 no
C34 H34C 0.98 no
C51 C52 1.493(5) no
C52 C53 1.525(5) no
C52 H52A 0.99 no
C52 H52B 0.99 no
C53 C531 1.519(5) no
C53 C532 1.522(5) no
C53 C54 1.535(5) no
C54 C55 1.498(5) no
C54 H54A 0.99 no
C54 H54B 0.99 no
C71 C72 1.374(5) no
C71 C76 1.383(5) no
C71 C77 1.498(5) no
C72 C73 1.379(5) no
C72 H72 0.95 no
C73 C74 1.372(5) no
C74 C75 1.386(5) no
C75 C76 1.376(5) no
C76 H76 0.95 no
C77 H77A 0.99 no
C77 H77B 0.99 no
C531 H53A 0.98 no
C531 H53B 0.98 no
C531 H53C 0.98 no
C532 H53D 0.98 no
C532 H53E 0.98 no
C532 H53F 0.98 no
C731 H73A 0.98 no
C731 H73B 0.98 no
C731 H73C 0.98 no
C741 H74A 0.98 no
C741 H74B 0.98 no
C741 H74C 0.98 no
C751 H75A 0.98 no
C751 H75B 0.98 no
C751 H75C 0.98 no
O81 C81 1.344(8) no
O81 H81 0.84 no
C81 C82 1.485(10) no
C81 H81A 0.99 no
C81 H81B 0.99 no
C82 H82A 0.98 no
C82 H82B 0.98 no
C82 H82C 0.98 no

loop_
_geom_hbond_atom_site_label_D
_geom_hbond_atom_site_label_H
_geom_hbond_atom_site_label_A
_geom_hbond_site_symmetry_A
_geom_hbond_distance_DH
_geom_hbond_distance_HA
_geom_hbond_distance_DA
_geom_hbond_angle_DHA
_geom_hbond_publ_flag
O81 H81 Cg2 . 0.84 2.69 3.423(4) 147 no
C6 H6A O81 . 0.99 2.58 3.406(6) 141 no
C52 H52A O81 . 0.99 2.48 3.470(6) 174 no
C13 H13 O51 4_545 0.95 2.43 3.194(5) 137 no
C77 H77B O51 7_655 0.99 2.45 3.193(4) 131 no

loop_
_geom_torsion_atom_site_label_1
_geom_torsion_atom_site_label_2
_geom_torsion_atom_site_label_3
_geom_torsion_atom_site_label_4
_geom_torsion
_geom_torsion_publ_flag
C7A N1 N2 C3 -1.4(4) no
C11 N1 N2 C3 177.5(3) no
N1 N2 C3 C3A 1.7(4) no
N1 N2 C3 C31 177.5(3) no
N2 C3 C3A C7A -1.4(4) no
C31 C3 C3A C7A -176.6(4) no
N2 C3 C3A C4 177.8(4) no
C31 C3 C3A C4 2.6(7) no
C7A C3A C4 C5 7.4(5) no
C3 C3A C4 C5 -171.7(4) no
C3A C4 C5 C55 87.1(4) no
C3A C4 C5 C51 -152.1(3) no
C3A C4 C5 C6 -35.0(4) no
C7A N7 C6 C5 -47.0(4) no
C77 N7 C6 C5 89.8(3) no
C55 C5 C6 N7 -65.3(4) no
C4 C5 C6 N7 58.4(4) no
C51 C5 C6 N7 178.5(3) no
C3 C3A C7A N1 0.4(4) no
C4 C3A C7A N1 -178.9(3) no
C3 C3A C7A N7 -176.6(3) no
C4 C3A C7A N7 4.1(6) no
N2 N1 C7A C3A 0.6(4) no
C11 N1 C7A C3A -178.2(3) no
N2 N1 C7A N7 177.7(3) no
C11 N1 C7A N7 -1.1(6) no
C6 N7 C7A C3A 16.1(5) no
C77 N7 C7A C3A -120.7(4) no
C6 N7 C7A N1 -160.5(3) no
C77 N7 C7A N1 62.8(4) no
C7A N1 C11 C16 -141.4(4) no
N2 N1 C11 C16 39.9(5) no
C7A N1 C11 C12 40.2(5) no
N2 N1 C11 C12 -138.5(3) no
C16 C11 C12 C13 0.3(5) no
N1 C11 C12 C13 178.6(3) no
C11 C12 C13 C14 -1.1(5) no
C12 C13 C14 C15 0.9(6) no
C13 C14 C15 C16 0.2(6) no
C14 C15 C16 C11 -1.0(5) no
C12 C11 C16 C15 0.8(5) no
N1 C11 C16 C15 -177.6(3) no
N2 C3 C31 C34 136.9(4) no
C3A C3 C31 C34 -48.2(5) no
N2 C3 C31 C32 -103.7(4) no
C3A C3 C31 C32 71.3(5) no
N2 C3 C31 C33 16.1(5) no
C3A C3 C31 C33 -168.9(4) no
C55 C5 C51 O51 134.8(3) no
C4 C5 C51 O51 11.3(5) no
C6 C5 C51 O51 -107.6(4) no
C55 C5 C51 C52 -46.9(4) no
C4 C5 C51 C52 -170.5(3) no
C6 C5 C51 C52 70.7(4) no
O51 C51 C52 C53 -128.7(4) no
C5 C51 C52 C53 53.1(4) no
C51 C52 C53 C531 66.8(4) no
C51 C52 C53 C532 -171.2(3) no
C51 C52 C53 C54 -53.5(4) no
C531 C53 C54 C55 -66.7(4) no
C532 C53 C54 C55 173.4(3) no
C52 C53 C54 C55 54.0(4) no
C53 C54 C55 O55 124.4(4) no
C53 C54 C55 C5 -54.0(4) no
C4 C5 C55 O55 -8.4(4) no
C51 C5 C55 O55 -131.2(3) no
C6 C5 C55 O55 113.4(4) no
C4 C5 C55 C54 170.0(3) no
C51 C5 C55 C54 47.3(4) no
C6 C5 C55 C54 -68.1(4) no
C76 C71 C72 C73 -2.3(5) no
C77 C71 C72 C73 179.3(3) no
C731 O73 C73 C74 -173.9(3) no
C731 O73 C73 C72 5.5(5) no
C71 C72 C73 O73 -177.8(3) no
C71 C72 C73 C74 1.6(5) no
O73 C73 C74 O74 5.2(5) no
C72 C73 C74 O74 -174.2(3) no
O73 C73 C74 C75 -179.4(3) no
C72 C73 C74 C75 1.1(6) no
C741 O74 C74 C73 -88.9(5) no
C741 O74 C74 C75 95.7(5) no
C751 O75 C75 C76 4.1(6) no
C751 O75 C75 C74 -176.6(4) no
C73 C74 C75 O75 177.5(3) no
O74 C74 C75 O75 -7.1(5) no
C73 C74 C75 C76 -3.2(6) no
O74 C74 C75 C76 172.2(3) no
O75 C75 C76 C71 -178.3(4) no
C74 C75 C76 C71 2.5(6) no
C72 C71 C76 C75 0.3(5) no
C77 C71 C76 C75 178.7(3) no
C7A N7 C77 C71 -166.5(3) no
C6 N7 C77 C71 59.8(4) no
C72 C71 C77 N7 -131.5(3) no
C76 C71 C77 N7 50.1(4) no
